data_7032637
loop_
_publ_author_name
'Zhu, Hai-Bin'
'Wu, Yan-Fang'
'Zhao, Yue'
'Hu, Jun'

_publ_section_title
;
 Unprecedented metal-mediated in situ reactions of heterocyclic disulfide
 of di[4-(pyridin-2-yl)pyrimidinyl]disulfide.
;
_journal_issue 45
_journal_name_full 'Dalton transactions (Cambridge, England : 2003)'
_journal_page_first 17156
_journal_page_last 17162
_journal_paper_doi 10.1039/c4dt02322f
_journal_volume 43
_journal_year 2014
_chemical_formula_moiety 'C18 H16 Cl2 Cu N6 O11'
_chemical_formula_sum 'C18 H16 Cl2 Cu N6 O11'
_chemical_formula_weight 626.81
_chemical_name_systematic
; 
 ? 
;
_space_group_IT_number 14
_symmetry_cell_setting monoclinic
_symmetry_space_group_name_Hall '-P 2ybc'
_symmetry_space_group_name_H-M 'P 1 21/c 1'
_atom_sites_solution_hydrogens geom
_atom_sites_solution_primary direct
_atom_sites_solution_secondary difmap
_audit_creation_method SHELXL-97
_cell_angle_alpha 90.00
_cell_angle_beta 111.2950(10)
_cell_angle_gamma 90.00
_cell_formula_units_Z 4
_cell_length_a 12.3685(9)
_cell_length_b 15.4917(12)
_cell_length_c 12.9541(10)
_cell_measurement_reflns_used 4044
_cell_measurement_temperature 296(2)
_cell_measurement_theta_max 25.10
_cell_measurement_theta_min 2.53
_cell_volume 2312.7(3)
_computing_cell_refinement 'SAINT-Plus (Bruker, 2007)'
_computing_data_collection 'APEX2 (Bruker, 2007)'
_computing_data_reduction 'SAINT-Plus (Bruker, 2007)'
_computing_molecular_graphics 'SHELXTL (Sheldrick, 2008)'
_computing_publication_material 'SHELXTL (Sheldrick, 2008)'
_computing_structure_refinement 'SHELXL97 (Sheldrick, 2008)'
_computing_structure_solution 'SHELXS97 (Sheldrick, 2008)'
_diffrn_ambient_temperature 296(2)
_diffrn_measured_fraction_theta_full 0.994
_diffrn_measured_fraction_theta_max 0.994
_diffrn_measurement_device_type 'Bruker APEXII CCD area-detector'
_diffrn_measurement_method '\f and \w'
_diffrn_radiation_monochromator graphite
_diffrn_radiation_source 'fine-focus sealed tube'
_diffrn_radiation_type MoK\a
_diffrn_radiation_wavelength 0.71073
_diffrn_reflns_av_R_equivalents 0.0279
_diffrn_reflns_av_unetI/netI 0.0263
_diffrn_reflns_limit_h_max 12
_diffrn_reflns_limit_h_min -14
_diffrn_reflns_limit_k_max 18
_diffrn_reflns_limit_k_min -18
_diffrn_reflns_limit_l_max 15
_diffrn_reflns_limit_l_min -15
_diffrn_reflns_number 16010
_diffrn_reflns_theta_full 25.00
_diffrn_reflns_theta_max 25.00
_diffrn_reflns_theta_min 2.14
_exptl_absorpt_coefficient_mu 1.250
_exptl_absorpt_correction_T_max 0.8063
_exptl_absorpt_correction_T_min 0.7452
_exptl_absorpt_correction_type multi-scan
_exptl_absorpt_process_details '(SADABS; Bruker, 2001)'
_exptl_crystal_colour blue
_exptl_crystal_density_diffrn 1.800
_exptl_crystal_density_method 'not measured'
_exptl_crystal_description block
_exptl_crystal_F_000 1268
_exptl_crystal_size_max 0.25
_exptl_crystal_size_mid 0.20
_exptl_crystal_size_min 0.18
_refine_diff_density_max 0.985
_refine_diff_density_min -1.000
_refine_diff_density_rms 0.099
_refine_ls_extinction_method none
_refine_ls_goodness_of_fit_ref 1.068
_refine_ls_hydrogen_treatment mixed
_refine_ls_matrix_type full
_refine_ls_number_parameters 346
_refine_ls_number_reflns 4044
_refine_ls_number_restraints 0
_refine_ls_restrained_S_all 1.068
_refine_ls_R_factor_all 0.0642
_refine_ls_R_factor_gt 0.0531
_refine_ls_shift/su_max 0.000
_refine_ls_shift/su_mean 0.000
_refine_ls_structure_factor_coef Fsqd
_refine_ls_weighting_details 'calc w=1/[\s^2^(Fo^2^)+(0.1088P)^2^+1.8000P] where P=(Fo^2^+2Fc^2^)/3'
_refine_ls_weighting_scheme calc
_refine_ls_wR_factor_gt 0.1558
_refine_ls_wR_factor_ref 0.1643
_reflns_number_gt 3303
_reflns_number_total 4044
_reflns_threshold_expression >2sigma(I)
_cod_data_source_file c4dt02322f2.cif
_cod_data_source_block 2
_cod_depositor_comments 'Adding full bibliography for 7032636--7032639.cif.'
_cod_original_sg_symbol_H-M 'P 21/c'
_cod_database_code 7032637

loop_
_symmetry_equiv_pos_as_xyz
'x, y, z'
'-x, y+1/2, -z+1/2'
'-x, -y, -z'
'x, -y-1/2, z-1/2'

loop_
_atom_site_label
_atom_site_type_symbol
_atom_site_fract_x
_atom_site_fract_y
_atom_site_fract_z
_atom_site_U_iso_or_equiv
_atom_site_adp_type
_atom_site_occupancy
_atom_site_symmetry_multiplicity
_atom_site_calc_flag
_atom_site_refinement_flags
_atom_site_disorder_assembly
_atom_site_disorder_group
Cu1 Cu 0.80442(4) 0.01822(3) 0.33423(4) 0.0331(2) Uani 1 1 d . . .
O11 O 0.9894(3) 0.0251(2) 0.3939(3) 0.0449(7) Uani 1 1 d . . .
N5 N 0.8171(3) -0.09869(19) 0.2763(3) 0.0339(7) Uani 1 1 d . . .
N3 N 0.7292(3) -0.0090(2) 0.4490(3) 0.0359(7) Uani 1 1 d . . .
N2 N 0.8041(3) 0.1350(2) 0.3955(3) 0.0331(7) Uani 1 1 d . . .
N6 N 0.7103(3) 0.0371(2) 0.1687(2) 0.0327(7) Uani 1 1 d . . .
O10 O 0.8795(3) 0.2036(2) 0.2807(3) 0.0553(8) Uani 1 1 d . . .
N4 N 0.8831(4) -0.2404(2) 0.2891(3) 0.0509(10) Uani 1 1 d . . .
H4A H 0.9147 -0.2846 0.3286 0.061 Uiso 1 1 calc R . .
C10 C 0.8735(4) -0.1658(3) 0.3436(4) 0.0403(9) Uani 1 1 d . . .
O9 O 0.9128(3) -0.16129(19) 0.4444(2) 0.0507(8) Uani 1 1 d . . .
C13 C 0.7772(3) -0.1065(2) 0.1651(3) 0.0345(8) Uani 1 1 d . . .
C12 C 0.7934(4) -0.1808(3) 0.1127(4) 0.0448(10) Uani 1 1 d . . .
H12A H 0.7690 -0.1844 0.0359 0.054 Uiso 1 1 calc R . .
N1 N 0.8564(3) 0.2802(2) 0.4209(3) 0.0499(9) Uani 1 1 d . . .
H1A H 0.8787 0.3267 0.3983 0.060 Uiso 1 1 calc R . .
C5 C 0.7238(3) 0.0600(3) 0.5106(3) 0.0374(9) Uani 1 1 d . . .
C14 C 0.7143(3) -0.0305(2) 0.1046(3) 0.0338(8) Uani 1 1 d . . .
C1 C 0.8484(4) 0.2059(3) 0.3600(4) 0.0411(9) Uani 1 1 d . . .
C15 C 0.6606(4) -0.0271(3) -0.0106(4) 0.0443(10) Uani 1 1 d . . .
H15A H 0.6657 -0.0731 -0.0547 0.053 Uiso 1 1 calc R . .
C4 C 0.7739(3) 0.1400(3) 0.4844(3) 0.0378(9) Uani 1 1 d . . .
C18 C 0.6502(4) 0.1067(3) 0.1221(3) 0.0393(9) Uani 1 1 d . . .
H18A H 0.6462 0.1523 0.1673 0.047 Uiso 1 1 calc R . .
C3 C 0.7907(4) 0.2153(3) 0.5474(4) 0.0521(11) Uani 1 1 d . . .
H3A H 0.7739 0.2172 0.6118 0.062 Uiso 1 1 calc R . .
C7 C 0.6278(5) -0.0240(4) 0.6052(5) 0.0629(14) Uani 1 1 d . . .
H7A H 0.5946 -0.0296 0.6587 0.076 Uiso 1 1 calc R . .
C9 C 0.6830(4) -0.0833(3) 0.4644(4) 0.0465(10) Uani 1 1 d . . .
H9A H 0.6857 -0.1307 0.4214 0.056 Uiso 1 1 calc R . .
C16 C 0.5994(4) 0.0472(3) -0.0575(4) 0.0486(11) Uani 1 1 d . . .
H16A H 0.5627 0.0513 -0.1339 0.058 Uiso 1 1 calc R . .
C17 C 0.5932(4) 0.1140(3) 0.0087(4) 0.0465(10) Uani 1 1 d . . .
H17A H 0.5514 0.1636 -0.0218 0.056 Uiso 1 1 calc R . .
C6 C 0.6743(4) 0.0552(3) 0.5900(4) 0.0519(11) Uani 1 1 d . . .
H6A H 0.6719 0.1032 0.6322 0.062 Uiso 1 1 calc R . .
C11 C 0.8468(4) -0.2483(3) 0.1792(4) 0.0529(12) Uani 1 1 d . . .
H11B H 0.8579 -0.3000 0.1479 0.064 Uiso 1 1 calc R . .
C8 C 0.6314(4) -0.0924(3) 0.5417(4) 0.0548(12) Uani 1 1 d . . .
H8A H 0.5994 -0.1450 0.5502 0.066 Uiso 1 1 calc R . .
C2 C 0.8318(4) 0.2843(3) 0.5121(5) 0.0588(13) Uani 1 1 d . . .
H2A H 0.8433 0.3357 0.5518 0.071 Uiso 1 1 calc R . .
Cl2 Cl 0.07883(12) 0.02262(7) 0.15367(12) 0.0579(3) Uani 1 1 d . . .
Cl1 Cl 0.47696(11) 0.23988(8) 0.24091(9) 0.0549(3) Uani 1 1 d . . .
O8 O 0.1018(4) 0.0640(3) 0.2587(3) 0.0773(12) Uani 1 1 d . A .
O7 O 0.0868(4) 0.0885(3) 0.0752(3) 0.0792(12) Uani 1 1 d . A .
O6 O -0.0460(5) -0.0064(4) 0.1118(5) 0.1011(17) Uani 1 1 d . A .
O5A O 0.1384(11) -0.0555(8) 0.1676(9) 0.101(4) Uiso 0.575(15) 1 d P A 1
O3A O 0.4265(7) 0.2234(5) 0.1256(6) 0.063(2) Uiso 0.575(15) 1 d P A 1
O2A O 0.5270(9) 0.1761(7) 0.3204(10) 0.093(3) Uiso 0.575(15) 1 d P A 1
O4A O 0.4159(7) 0.3063(7) 0.2752(7) 0.074(2) Uiso 0.575(15) 1 d P A 1
O5B O 0.1640(8) -0.0407(6) 0.1479(7) 0.046(2) Uiso 0.425(15) 1 d P A 2
O3B O 0.3792(14) 0.2107(9) 0.1507(11) 0.099(4) Uiso 0.425(15) 1 d P A 2
O2B O 0.5073(9) 0.1487(7) 0.2783(10) 0.065(3) Uiso 0.425(15) 1 d P A 2
O4B O 0.4108(9) 0.2726(9) 0.3020(9) 0.069(3) Uiso 0.425(15) 1 d P A 2
O1 O 0.5807(5) 0.2852(4) 0.2476(5) 0.1156(19) Uani 1 1 d . A .
HWA H 1.018(11) 0.038(7) 0.345(10) 0.173 Uiso 1 1 d . . .
HWB H 1.009(10) 0.070(7) 0.434(9) 0.173 Uiso 1 1 d . . .

loop_
_atom_site_aniso_label
_atom_site_aniso_U_11
_atom_site_aniso_U_22
_atom_site_aniso_U_33
_atom_site_aniso_U_23
_atom_site_aniso_U_13
_atom_site_aniso_U_12
Cu1 0.0432(3) 0.0239(3) 0.0300(3) -0.00189(17) 0.0107(2) 0.00091(18)
O11 0.0369(16) 0.0429(18) 0.0468(18) -0.0057(13) 0.0053(14) -0.0016(13)
N5 0.0377(18) 0.0253(16) 0.0328(16) -0.0030(13) 0.0059(14) 0.0007(13)
N3 0.0365(18) 0.0345(17) 0.0365(18) 0.0009(14) 0.0132(15) 0.0001(14)
N2 0.0359(17) 0.0257(15) 0.0330(16) -0.0014(13) 0.0067(13) 0.0008(13)
N6 0.0331(17) 0.0325(17) 0.0292(16) -0.0008(13) 0.0072(14) -0.0008(13)
O10 0.072(2) 0.0464(19) 0.0489(18) 0.0090(15) 0.0237(17) -0.0094(16)
N4 0.058(2) 0.0260(18) 0.054(2) -0.0036(16) 0.0025(19) 0.0094(16)
C10 0.037(2) 0.028(2) 0.047(2) -0.0029(17) 0.0050(18) 0.0004(16)
O9 0.062(2) 0.0354(16) 0.0390(16) 0.0034(13) -0.0002(14) 0.0084(14)
C13 0.0301(19) 0.032(2) 0.039(2) -0.0079(16) 0.0091(16) -0.0047(15)
C12 0.047(2) 0.039(2) 0.043(2) -0.0117(19) 0.0103(19) 0.0005(19)
N1 0.048(2) 0.0259(17) 0.070(3) -0.0033(17) 0.015(2) -0.0037(15)
C5 0.038(2) 0.039(2) 0.0326(19) 0.0014(17) 0.0097(17) 0.0043(17)
C14 0.030(2) 0.036(2) 0.0338(19) -0.0030(16) 0.0101(16) -0.0035(15)
C1 0.042(2) 0.031(2) 0.043(2) 0.0057(18) 0.0063(18) -0.0001(18)
C15 0.049(3) 0.046(2) 0.036(2) -0.0088(18) 0.0132(19) -0.0058(19)
C4 0.038(2) 0.035(2) 0.036(2) -0.0043(17) 0.0083(17) 0.0062(17)
C18 0.037(2) 0.037(2) 0.041(2) 0.0016(17) 0.0103(17) 0.0039(17)
C3 0.063(3) 0.042(2) 0.055(3) -0.014(2) 0.026(2) -0.001(2)
C7 0.058(3) 0.073(4) 0.067(3) 0.019(3) 0.034(3) 0.006(3)
C9 0.047(2) 0.036(2) 0.054(3) 0.0040(19) 0.016(2) -0.0023(19)
C16 0.051(3) 0.055(3) 0.032(2) 0.004(2) 0.0049(19) -0.004(2)
C17 0.041(2) 0.048(3) 0.043(2) 0.011(2) 0.0067(19) 0.0061(19)
C6 0.056(3) 0.058(3) 0.047(2) -0.002(2) 0.025(2) 0.005(2)
C11 0.054(3) 0.031(2) 0.064(3) -0.016(2) 0.010(2) 0.0040(19)
C8 0.049(3) 0.052(3) 0.067(3) 0.015(2) 0.025(2) -0.003(2)
C2 0.057(3) 0.041(3) 0.074(3) -0.022(2) 0.019(3) -0.001(2)
Cl2 0.0634(8) 0.0437(7) 0.0689(8) -0.0066(5) 0.0268(6) -0.0024(5)
Cl1 0.0527(7) 0.0657(8) 0.0420(6) -0.0061(5) 0.0122(5) 0.0067(6)
O8 0.093(3) 0.068(3) 0.082(3) -0.027(2) 0.045(2) -0.024(2)
O7 0.099(3) 0.061(2) 0.076(3) 0.000(2) 0.031(2) -0.018(2)
O6 0.086(3) 0.123(4) 0.108(4) -0.039(3) 0.052(3) -0.052(3)
O1 0.112(4) 0.091(4) 0.168(5) -0.029(4) 0.079(4) -0.033(3)

loop_
_atom_type_symbol
_atom_type_description
_atom_type_scat_dispersion_real
_atom_type_scat_dispersion_imag
_atom_type_scat_source
C C 0.0033 0.0016 'International Tables Vol C Tables 4.2.6.8 and 6.1.1.4'
H H 0.0000 0.0000 'International Tables Vol C Tables 4.2.6.8 and 6.1.1.4'
N N 0.0061 0.0033 'International Tables Vol C Tables 4.2.6.8 and 6.1.1.4'
O O 0.0106 0.0060 'International Tables Vol C Tables 4.2.6.8 and 6.1.1.4'
Cl Cl 0.1484 0.1585 'International Tables Vol C Tables 4.2.6.8 and 6.1.1.4'
Cu Cu 0.3201 1.2651 'International Tables Vol C Tables 4.2.6.8 and 6.1.1.4'

loop_
_geom_angle_atom_site_label_1
_geom_angle_atom_site_label_2
_geom_angle_atom_site_label_3
_geom_angle
N2 Cu1 N5 175.88(13)
N2 Cu1 N6 101.86(13)
N5 Cu1 N6 80.13(13)
N2 Cu1 N3 80.24(13)
N5 Cu1 N3 101.76(13)
N6 Cu1 N3 123.21(13)
N2 Cu1 O11 88.09(12)
N5 Cu1 O11 87.80(12)
N6 Cu1 O11 119.82(13)
N3 Cu1 O11 116.97(13)
Cu1 O11 HWA 115(8)
Cu1 O11 HWB 107(8)
HWA O11 HWB 99(9)
C13 N5 C10 121.0(3)
C13 N5 Cu1 115.9(2)
C10 N5 Cu1 122.7(3)
C9 N3 C5 118.6(4)
C9 N3 Cu1 128.0(3)
C5 N3 Cu1 113.3(3)
C4 N2 C1 120.7(3)
C4 N2 Cu1 116.2(3)
C1 N2 Cu1 122.4(3)
C18 N6 C14 119.4(3)
C18 N6 Cu1 127.1(3)
C14 N6 Cu1 113.5(3)
C11 N4 C10 124.4(4)
C11 N4 H4A 117.8
C10 N4 H4A 117.8
O9 C10 N5 123.4(4)
O9 C10 N4 121.4(4)
N5 C10 N4 115.2(4)
N5 C13 C12 122.4(4)
N5 C13 C14 114.5(3)
C12 C13 C14 123.1(4)
C11 C12 C13 116.7(4)
C11 C12 H12A 121.6
C13 C12 H12A 121.6
C2 N1 C1 124.1(4)
C2 N1 H1A 118.0
C1 N1 H1A 118.0
N3 C5 C6 122.0(4)
N3 C5 C4 114.4(3)
C6 C5 C4 123.6(4)
N6 C14 C15 121.3(4)
N6 C14 C13 115.1(3)
C15 C14 C13 123.7(4)
O10 C1 N1 121.9(4)
O10 C1 N2 122.8(4)
N1 C1 N2 115.3(4)
C16 C15 C14 118.0(4)
C16 C15 H15A 121.0
C14 C15 H15A 121.0
N2 C4 C3 121.6(4)
N2 C4 C5 114.9(3)
C3 C4 C5 123.5(4)
N6 C18 C17 122.4(4)
N6 C18 H18A 118.8
C17 C18 H18A 118.8
C2 C3 C4 117.6(4)
C2 C3 H3A 121.2
C4 C3 H3A 121.2
C8 C7 C6 119.7(5)
C8 C7 H7A 120.2
C6 C7 H7A 120.2
N3 C9 C8 122.4(4)
N3 C9 H9A 118.8
C8 C9 H9A 118.8
C17 C16 C15 120.0(4)
C17 C16 H16A 120.0
C15 C16 H16A 120.0
C16 C17 C18 118.8(4)
C16 C17 H17A 120.6
C18 C17 H17A 120.6
C5 C6 C7 118.0(5)
C5 C6 H6A 121.0
C7 C6 H6A 121.0
N4 C11 C12 120.1(4)
N4 C11 H11B 119.9
C12 C11 H11B 119.9
C7 C8 C9 119.3(5)
C7 C8 H8A 120.4
C9 C8 H8A 120.4
N1 C2 C3 120.4(4)
N1 C2 H2A 119.8
C3 C2 H2A 119.8
O5A Cl2 O8 110.6(5)
O5A Cl2 O5B 21.1(5)
O8 Cl2 O5B 116.7(4)
O5A Cl2 O7 121.9(6)
O8 Cl2 O7 107.8(2)
O5B Cl2 O7 101.6(5)
O5A Cl2 O6 102.2(6)
O8 Cl2 O6 107.4(3)
O5B Cl2 O6 116.4(4)
O7 Cl2 O6 106.0(3)
O2A Cl1 O3B 113.5(9)
O2A Cl1 O3A 123.8(7)
O3B Cl1 O3A 32.4(6)
O2A Cl1 O4B 91.9(6)
O3B Cl1 O4B 94.6(8)
O3A Cl1 O4B 121.9(5)
O2A Cl1 O1 98.8(5)
O3B Cl1 O1 133.0(8)
O3A Cl1 O1 101.2(5)
O4B Cl1 O1 118.3(6)
O2A Cl1 O4A 114.9(5)
O3B Cl1 O4A 95.5(7)
O3A Cl1 O4A 112.0(4)
O4B Cl1 O4A 26.0(5)
O1 Cl1 O4A 100.9(5)
O2A Cl1 O2B 26.2(5)
O3B Cl1 O2B 90.3(8)
O3A Cl1 O2B 97.7(6)
O4B Cl1 O2B 106.5(7)
O1 Cl1 O2B 109.1(5)
O4A Cl1 O2B 132.4(5)

loop_
_geom_bond_atom_site_label_1
_geom_bond_atom_site_label_2
_geom_bond_distance
Cu1 N2 1.977(3)
Cu1 N5 1.988(3)
Cu1 N6 2.056(3)
Cu1 N3 2.064(3)
Cu1 O11 2.136(3)
O11 HWA 0.86(12)
O11 HWB 0.85(11)
N5 C13 1.347(5)
N5 C10 1.373(5)
N3 C9 1.332(5)
N3 C5 1.350(5)
N2 C4 1.336(5)
N2 C1 1.379(5)
N6 C18 1.323(5)
N6 C14 1.349(5)
O10 C1 1.221(5)
N4 C11 1.333(6)
N4 C10 1.382(5)
N4 H4A 0.8600
C10 O9 1.218(5)
C13 C12 1.388(6)
C13 C14 1.471(6)
C12 C11 1.364(6)
C12 H12A 0.9300
N1 C2 1.323(6)
N1 C1 1.378(6)
N1 H1A 0.8600
C5 C6 1.376(6)
C5 C4 1.479(6)
C14 C15 1.397(6)
C15 C16 1.389(7)
C15 H15A 0.9300
C4 C3 1.395(6)
C18 C17 1.385(6)
C18 H18A 0.9300
C3 C2 1.335(7)
C3 H3A 0.9300
C7 C8 1.352(8)
C7 C6 1.399(8)
C7 H7A 0.9300
C9 C8 1.376(7)
C9 H9A 0.9300
C16 C17 1.364(7)
C16 H16A 0.9300
C17 H17A 0.9300
C6 H6A 0.9300
C11 H11B 0.9300
C8 H8A 0.9300
C2 H2A 0.9300
Cl2 O5A 1.394(11)
Cl2 O8 1.436(4)
Cl2 O5B 1.461(9)
Cl2 O7 1.469(4)
Cl2 O6 1.507(5)
Cl1 O2A 1.399(9)
Cl1 O3B 1.416(14)
Cl1 O3A 1.418(7)
Cl1 O4B 1.422(10)
Cl1 O1 1.437(5)
Cl1 O4A 1.439(8)
Cl1 O2B 1.496(10)
